data_2219465
loop_
_publ_author_name
'Huang, Hua-Rong'
'Fang, Yan-Xiong'
'Du, Zhi-Yun'
'Zhang, Kun'
'Lin, Yong-Cheng'

_publ_section_title 3-[(<i>R</i>)-3,3-Dichloro-2-hydroxypropyl]-8-hydroxy-6-methoxy-1<i>H</i>-isochromen-1-one
_journal_coeditor_code WW2128
_journal_issue 9
_journal_name_full 'Acta Crystallographica Section E'
_journal_page_first o1801
_journal_paper_doi 10.1107/S1600536808026391
_journal_volume 64
_journal_year 2008
_chemical_formula_iupac 'C13 H12 Cl2 O5'
_chemical_formula_moiety 'C13 H12 Cl2 O5'
_chemical_formula_sum 'C13 H12 Cl2 O5'
_chemical_formula_weight 319.13
_chemical_melting_point 420
_chemical_name_systematic
;
3-[(<i>R</i>)-3,3-Dichloro-2-hydroxypropyl]-8-hydroxy-6-methoxy-\
1<i>H</i>-isochromen-1-one
;
_space_group_IT_number 4
_symmetry_cell_setting monoclinic
_symmetry_space_group_name_Hall 'P 2yb'
_symmetry_space_group_name_H-M 'P 1 21 1'
_atom_sites_solution_hydrogens difmap
_atom_sites_solution_primary direct
_atom_sites_solution_secondary difmap
_audit_creation_method SHELXL-97
_cell_angle_alpha 90.00
_cell_angle_beta 99.217(5)
_cell_angle_gamma 90.00
_cell_formula_units_Z 2
_cell_length_a 9.483(3)
_cell_length_b 6.757(2)
_cell_length_c 10.548(3)
_cell_measurement_reflns_used 1002
_cell_measurement_temperature 293(2)
_cell_measurement_theta_max 27.00
_cell_measurement_theta_min 2.68
_cell_volume 667.2(3)
_computing_cell_refinement 'SMART (Bruker, 1999)'
_computing_data_collection 'SMART (Bruker, 1999)'
_computing_data_reduction 'SAINT (Bruker, 1999)'
_computing_molecular_graphics 'SHELXTL (Sheldrick, 2008)'
_computing_publication_material 'SHELXTL (Sheldrick, 2008)'
_computing_structure_refinement 'SHELXL97 (Sheldrick, 2008)'
_computing_structure_solution 'SHELXS97 (Sheldrick, 2008)'
_diffrn_ambient_temperature 293(2)
_diffrn_measured_fraction_theta_full 0.992
_diffrn_measured_fraction_theta_max 0.992
_diffrn_measurement_device_type 'Bruker SMART 1K area-detector'
_diffrn_measurement_method '\f and \w'
_diffrn_radiation_monochromator graphite
_diffrn_radiation_source 'fine-focus sealed tube'
_diffrn_radiation_type MoK\a
_diffrn_radiation_wavelength 0.71073
_diffrn_reflns_av_R_equivalents 0.0189
_diffrn_reflns_av_sigmaI/netI 0.0235
_diffrn_reflns_limit_h_max 11
_diffrn_reflns_limit_h_min -12
_diffrn_reflns_limit_k_max 7
_diffrn_reflns_limit_k_min -8
_diffrn_reflns_limit_l_max 11
_diffrn_reflns_limit_l_min -13
_diffrn_reflns_number 4190
_diffrn_reflns_theta_full 27.06
_diffrn_reflns_theta_max 27.06
_diffrn_reflns_theta_min 1.96
_diffrn_standards_number 0
_exptl_absorpt_coefficient_mu 0.502
_exptl_absorpt_correction_T_max 0.9019
_exptl_absorpt_correction_T_min 0.7873
_exptl_absorpt_correction_type multi-scan
_exptl_absorpt_process_details '(SADABS; Sheldrick, 1996)'
_exptl_crystal_colour colorless
_exptl_crystal_density_diffrn 1.589
_exptl_crystal_density_method 'not measured'
_exptl_crystal_description block
_exptl_crystal_F_000 328
_exptl_crystal_size_max 0.50
_exptl_crystal_size_mid 0.34
_exptl_crystal_size_min 0.21
_refine_diff_density_max 0.259
_refine_diff_density_min -0.394
_refine_ls_abs_structure_details 'Flack (1983), 931 Friedel pairs'
_refine_ls_abs_structure_Flack 0.06(8)
_refine_ls_extinction_method none
_refine_ls_goodness_of_fit_ref 1.069
_refine_ls_hydrogen_treatment constr
_refine_ls_matrix_type full
_refine_ls_number_parameters 184
_refine_ls_number_reflns 2524
_refine_ls_number_restraints 1
_refine_ls_restrained_S_all 1.069
_refine_ls_R_factor_all 0.0389
_refine_ls_R_factor_gt 0.0349
_refine_ls_shift/su_max 0.000
_refine_ls_shift/su_mean 0.000
_refine_ls_structure_factor_coef Fsqd
_refine_ls_weighting_details 'calc w=1/[\s^2^(Fo^2^)+(0.0525P)^2^+0.1606P] where P=(Fo^2^+2Fc^2^)/3'
_refine_ls_weighting_scheme calc
_refine_ls_wR_factor_gt 0.0908
_refine_ls_wR_factor_ref 0.0953
_reflns_number_gt 2320
_reflns_number_total 2524
_reflns_threshold_expression I>2\s(I)
_cod_data_source_file ww2128.cif
_cod_data_source_block I
_cod_depositor_comments
;
The following automatic conversions were performed:
'_symmetry_cell_setting' value 'Monoclinic' changed to 'monoclinic'
according to '/home/saulius/struct/CIF-dictionaries/cif_core.dic'
dictionary named 'cif_core.dic' version 2.4.1 from 2010-06-29.

Automatic conversion script
Id: cif_fix_enum 1527 2010-12-29 10:47:43Z saulius 

The following automatic conversions were performed:

'_symmetry_cell_setting' value 'Monoclinic' changed to 'monoclinic'
according to /home/saulius/struct/CIF-dictionaries/cif_core.dic
dictionary named 'cif_core.dic' version 2.4.1 from 2010-06-29.

Automatic conversion script
Id: cif_fix_values 1715 2011-07-08 13:25:40Z adriana 
;
_cod_original_cell_volume 667.1(4)
_cod_original_sg_symbol_H-M 'P 21'
_cod_database_code 2219465
_cod_database_fobs_code 2219465

loop_
_symmetry_equiv_pos_as_xyz
'x, y, z'
'-x, y+1/2, -z'

loop_
_atom_site_type_symbol
_atom_site_label
_atom_site_fract_x
_atom_site_fract_y
_atom_site_fract_z
_atom_site_U_iso_or_equiv
_atom_site_adp_type
_atom_site_calc_flag
_atom_site_refinement_flags
_atom_site_occupancy
C C1 0.54937(19) 0.4698(4) -0.06308(18) 0.0334(4) Uani d . 1
C C2 0.55042(19) 0.4661(4) 0.07326(17) 0.0317(4) Uani d . 1
C C3 0.6821(2) 0.4688(4) 0.15853(18) 0.0356(4) Uani d . 1
C C4 0.6830(2) 0.4614(4) 0.28857(19) 0.0387(4) Uani d . 1
H H4 0.7694 0.4607 0.3446 0.046 Uiso calc R 1
C C5 0.5540(2) 0.4548(4) 0.33695(18) 0.0361(4) Uani d . 1
C C6 0.4234(2) 0.4543(4) 0.25529(18) 0.0369(4) Uani d . 1
H H6 0.3383 0.4501 0.2884 0.044 Uiso calc R 1
C C7 0.42213(19) 0.4602(4) 0.12326(17) 0.0332(4) Uani d . 1
C C8 0.29092(19) 0.4610(4) 0.03216(18) 0.0358(4) Uani d . 1
H H8 0.2038 0.4583 0.0619 0.043 Uiso calc R 1
C C9 0.29283(18) 0.4657(4) -0.09298(17) 0.0332(4) Uani d . 1
C C10 0.17165(19) 0.4676(5) -0.20293(17) 0.0356(4) Uani d . 1
H H10A 0.1783 0.3505 -0.2548 0.043 Uiso calc R 1
H H10B 0.1821 0.5820 -0.2562 0.043 Uiso calc R 1
C C11 0.02418(19) 0.4735(5) -0.16418(17) 0.0393(5) Uani d . 1
H H11 0.0161 0.3586 -0.1091 0.047 Uiso calc R 1
C C12 -0.0964(2) 0.4600(5) -0.2789(2) 0.0471(5) Uani d . 1
H H12 -0.1876 0.4740 -0.2473 0.057 Uiso calc R 1
C C13 0.4413(3) 0.4492(5) 0.5247(2) 0.0502(5) Uani d . 1
H H13A 0.3875 0.5677 0.5015 0.075 Uiso calc R 1
H H13B 0.4673 0.4429 0.6163 0.075 Uiso calc R 1
H H13C 0.3843 0.3359 0.4950 0.075 Uiso calc R 1
Cl Cl1 -0.08373(8) 0.65243(17) -0.39091(7) 0.0803(3) Uani d . 1
Cl Cl2 -0.09425(9) 0.22660(16) -0.35406(9) 0.0829(3) Uani d . 1
O O1 0.42041(13) 0.4685(3) -0.14183(12) 0.0349(3) Uani d . 1
O O2 0.65509(15) 0.4724(3) -0.11589(14) 0.0452(4) Uani d . 1
O O3 0.80850(14) 0.4768(3) 0.11445(14) 0.0459(4) Uani d . 1
H H3 0.7939 0.4940 0.0365 0.069 Uiso calc R 1
O O4 0.56832(17) 0.4506(3) 0.46640(14) 0.0463(4) Uani d . 1
O O5 0.00051(18) 0.6449(3) -0.09336(15) 0.0524(5) Uani d . 1
H H5 0.0323 0.7420 -0.1259 0.079 Uiso calc R 1

loop_
_atom_site_aniso_label
_atom_site_aniso_U_11
_atom_site_aniso_U_22
_atom_site_aniso_U_33
_atom_site_aniso_U_12
_atom_site_aniso_U_13
_atom_site_aniso_U_23
C1 0.0317(8) 0.0335(10) 0.0355(9) 0.0005(10) 0.0067(7) -0.0017(10)
C2 0.0315(8) 0.0309(9) 0.0325(9) 0.0027(10) 0.0044(7) 0.0009(9)
C3 0.0321(9) 0.0324(10) 0.0414(10) 0.0010(11) 0.0034(7) -0.0001(10)
C4 0.0363(9) 0.0401(10) 0.0367(10) 0.0003(11) -0.0033(7) -0.0017(11)
C5 0.0442(10) 0.0323(10) 0.0305(9) -0.0006(11) 0.0016(7) -0.0008(10)
C6 0.0364(9) 0.0434(11) 0.0316(9) 0.0011(11) 0.0072(7) 0.0010(10)
C7 0.0323(9) 0.0363(10) 0.0309(9) -0.0008(11) 0.0046(7) -0.0008(10)
C8 0.0287(8) 0.0461(11) 0.0330(9) 0.0007(11) 0.0067(7) 0.0016(11)
C9 0.0297(8) 0.0352(10) 0.0354(9) -0.0024(10) 0.0070(7) -0.0031(10)
C10 0.0330(8) 0.0470(11) 0.0271(8) 0.0013(11) 0.0058(6) -0.0018(10)
C11 0.0333(9) 0.0568(13) 0.0281(9) -0.0076(11) 0.0060(7) -0.0016(11)
C12 0.0311(9) 0.0760(16) 0.0349(10) -0.0087(14) 0.0074(7) -0.0079(13)
C13 0.0613(13) 0.0601(15) 0.0300(10) 0.0009(15) 0.0095(9) 0.0023(11)
Cl1 0.0525(4) 0.1251(9) 0.0574(4) -0.0046(4) -0.0090(3) 0.0333(5)
Cl2 0.0561(4) 0.1063(7) 0.0842(5) -0.0205(4) 0.0046(4) -0.0486(5)
O1 0.0296(6) 0.0467(8) 0.0291(6) 0.0006(8) 0.0062(5) -0.0002(7)
O2 0.0332(7) 0.0632(10) 0.0413(7) 0.0014(9) 0.0126(6) 0.0000(9)
O3 0.0313(6) 0.0623(10) 0.0434(8) 0.0011(9) 0.0038(5) 0.0036(9)
O4 0.0511(8) 0.0562(9) 0.0298(7) 0.0021(10) 0.0011(6) 0.0012(8)
O5 0.0412(8) 0.0737(13) 0.0441(8) 0.0008(9) 0.0120(6) -0.0175(9)

loop_
_atom_type_symbol
_atom_type_description
_atom_type_scat_dispersion_real
_atom_type_scat_dispersion_imag
_atom_type_scat_source
C C 0.0033 0.0016 'International Tables Vol C Tables 4.2.6.8 and 6.1.1.4'
H H 0.0000 0.0000 'International Tables Vol C Tables 4.2.6.8 and 6.1.1.4'
O O 0.0106 0.0060 'International Tables Vol C Tables 4.2.6.8 and 6.1.1.4'
Cl Cl 0.1484 0.1585 'International Tables Vol C Tables 4.2.6.8 and 6.1.1.4'

loop_
_geom_angle_atom_site_label_1
_geom_angle_atom_site_label_2
_geom_angle_atom_site_label_3
_geom_angle
O2 C1 O1 116.32(17)
O2 C1 C2 125.56(17)
O1 C1 C2 118.12(16)
C7 C2 C3 119.41(16)
C7 C2 C1 120.64(16)
C3 C2 C1 119.94(16)
O3 C3 C4 118.72(17)
O3 C3 C2 121.39(17)
C4 C3 C2 119.89(17)
C3 C4 C5 119.98(17)
C3 C4 H4 120.0
C5 C4 H4 120.0
O4 C5 C6 124.15(19)
O4 C5 C4 114.65(17)
C6 C5 C4 121.19(17)
C5 C6 C7 118.97(18)
C5 C6 H6 120.5
C7 C6 H6 120.5
C6 C7 C2 120.54(17)
C6 C7 C8 122.30(17)
C2 C7 C8 117.15(16)
C9 C8 C7 121.02(17)
C9 C8 H8 119.5
C7 C8 H8 119.5
C8 C9 O1 121.48(16)
C8 C9 C10 129.93(17)
O1 C9 C10 108.59(15)
C9 C10 C11 114.68(15)
C9 C10 H10A 108.6
C11 C10 H10A 108.6
C9 C10 H10B 108.6
C11 C10 H10B 108.6
H10A C10 H10B 107.6
O5 C11 C10 113.2(2)
O5 C11 C12 107.8(2)
C10 C11 C12 112.93(15)
O5 C11 H11 107.6
C10 C11 H11 107.6
C12 C11 H11 107.6
C11 C12 Cl2 110.3(2)
C11 C12 Cl1 111.17(19)
Cl2 C12 Cl1 110.42(12)
C11 C12 H12 108.3
Cl2 C12 H12 108.3
Cl1 C12 H12 108.3
O4 C13 H13A 109.5
O4 C13 H13B 109.5
H13A C13 H13B 109.5
O4 C13 H13C 109.5
H13A C13 H13C 109.5
H13B C13 H13C 109.5
C1 O1 C9 121.57(14)
C3 O3 H3 109.5
C5 O4 C13 118.50(15)
C11 O5 H5 109.5

loop_
_geom_bond_atom_site_label_1
_geom_bond_atom_site_label_2
_geom_bond_distance
C1 O2 1.223(2)
C1 O1 1.364(2)
C1 C2 1.437(3)
C2 C7 1.402(2)
C2 C3 1.417(2)
C3 O3 1.354(2)
C3 C4 1.371(3)
C4 C5 1.400(3)
C4 H4 0.9300
C5 O4 1.351(2)
C5 C6 1.390(3)
C6 C7 1.391(3)
C6 H6 0.9300
C7 C8 1.445(2)
C8 C9 1.323(3)
C8 H8 0.9300
C9 O1 1.389(2)
C9 C10 1.496(2)
C10 C11 1.519(2)
C10 H10A 0.9700
C10 H10B 0.9700
C11 O5 1.415(3)
C11 C12 1.529(3)
C11 H11 0.9800
C12 Cl2 1.766(3)
C12 Cl1 1.774(3)
C12 H12 0.9800
C13 O4 1.437(3)
C13 H13A 0.9600
C13 H13B 0.9600
C13 H13C 0.9600
O3 H3 0.8200
O5 H5 0.8200

loop_
_geom_hbond_atom_site_label_D
_geom_hbond_atom_site_label_H
_geom_hbond_atom_site_label_A
_geom_hbond_site_symmetry_A
_geom_hbond_distance_DH
_geom_hbond_distance_HA
_geom_hbond_distance_DA
_geom_hbond_angle_DHA
_geom_hbond_publ_flag
O5 H5 O3 2_655 0.82 2.18 2.913(3) 149.0 yes
O3 H3 O2 . 0.82 1.91 2.624(2) 144.6 yes

loop_
_geom_torsion_atom_site_label_1
_geom_torsion_atom_site_label_2
_geom_torsion_atom_site_label_3
_geom_torsion_atom_site_label_4
_geom_torsion
O2 C1 C2 C7 -179.0(3)
O1 C1 C2 C7 0.4(4)
O2 C1 C2 C3 1.1(4)
O1 C1 C2 C3 -179.5(2)
C7 C2 C3 O3 -179.2(2)
C1 C2 C3 O3 0.7(4)
C7 C2 C3 C4 1.4(4)
C1 C2 C3 C4 -178.7(2)
O3 C3 C4 C5 179.4(2)
C2 C3 C4 C5 -1.2(4)
C3 C4 C5 O4 -179.1(3)
C3 C4 C5 C6 0.4(4)
O4 C5 C6 C7 179.6(2)
C4 C5 C6 C7 0.1(4)
C5 C6 C7 C2 0.1(4)
C5 C6 C7 C8 -179.7(3)
C3 C2 C7 C6 -0.8(4)
C1 C2 C7 C6 179.3(3)
C3 C2 C7 C8 179.0(2)
C1 C2 C7 C8 -0.9(4)
C6 C7 C8 C9 -179.7(3)
C2 C7 C8 C9 0.5(4)
C7 C8 C9 O1 0.4(4)
C7 C8 C9 C10 -179.9(3)
C8 C9 C10 C11 2.8(5)
O1 C9 C10 C11 -177.6(2)
C9 C10 C11 O5 61.4(3)
C9 C10 C11 C12 -175.8(3)
O5 C11 C12 Cl2 -168.62(15)
C10 C11 C12 Cl2 65.6(3)
O5 C11 C12 Cl1 68.5(2)
C10 C11 C12 Cl1 -57.3(3)
O2 C1 O1 C9 -180.0(2)
C2 C1 O1 C9 0.6(4)
C8 C9 O1 C1 -1.0(4)
C10 C9 O1 C1 179.3(2)
C6 C5 O4 C13 -1.2(4)
C4 C5 O4 C13 178.3(3)

loop_
_cod_related_entry_id
_cod_related_entry_database
_cod_related_entry_code
1 ChemSpider 4481866
